data_4132465
loop_
_publ_author_name
'Messina, Marco S.'
'Stauber, Julia M.'
'Waddington, Mary A.'
'Rheingold, Arnold L.'
'Maynard, Heather D.'
'Spokoyny, Alexander M.'

_publ_section_title
;
 Organometallic Gold(III) Reagents for Cysteine Arylation.
;
_journal_issue 23
_journal_name_full 'Journal of the American Chemical Society'
_journal_page_first 7065
_journal_page_last 7069
_journal_paper_doi 10.1021/jacs.8b04115
_journal_volume 140
_journal_year 2018
_chemical_formula_moiety 'C34 H45 Au Cl N O P, 2(F3 Sb0.5), H2 O'
_chemical_formula_sum 'C34 H47 Au Cl F6 N O2 P Sb'
_chemical_formula_weight 1000.86
_space_group_crystal_system triclinic
_space_group_IT_number 2
_space_group_name_Hall '-P 1'
_space_group_name_H-M_alt 'P -1'
_atom_sites_solution_hydrogens mixed
_atom_sites_solution_primary dual
_audit_creation_date 2018-01-12
_audit_creation_method
;
Olex2 1.2-beta
(compiled 2017.08.10 svn.r3458 for OlexSys, GUI svn.r5381)
;
_cell_angle_alpha 112.015(2)
_cell_angle_beta 105.708(2)
_cell_angle_gamma 91.052(3)
_cell_formula_units_Z 2
_cell_length_a 9.5384(10)
_cell_length_b 13.2116(13)
_cell_length_c 15.7777(11)
_cell_measurement_reflns_used 9942
_cell_measurement_temperature 100
_cell_measurement_theta_max 28.288
_cell_measurement_theta_min 2.277
_cell_volume 1758.4(3)
_computing_cell_refinement 'SAINT V8.38A (?, 2016)'
_computing_data_collection 'APEX2 v2013.6-2 (Bruker, 2013)'
_computing_data_reduction 'SAINT V8.38A (?, 2016)'
_computing_molecular_graphics 'Olex2 (Dolomanov et al., 2009)'
_computing_publication_material 'Olex2 (Dolomanov et al., 2009)'
_computing_structure_refinement 'ShelXL (Sheldrick, 2015)'
_computing_structure_solution 'XT (Sheldrick, 2008)'
_diffrn_ambient_temperature 100.0
_diffrn_detector 'Bruker APEX CCD'
_diffrn_detector_area_resol_mean 8.0
_diffrn_detector_type 'CCD Area Detector'
_diffrn_measured_fraction_theta_full 0.999
_diffrn_measured_fraction_theta_max 0.999
_diffrn_measurement_device 'Kappa Four-Circle Diffractometer'
_diffrn_measurement_device_type 'Bruker X8 APEX'
_diffrn_measurement_method '\f and \w scans'
_diffrn_radiation_monochromator graphite
_diffrn_radiation_probe x-ray
_diffrn_radiation_type MoK\a
_diffrn_radiation_wavelength 0.71073
_diffrn_reflns_av_R_equivalents 0.0381
_diffrn_reflns_av_unetI/netI 0.0393
_diffrn_reflns_Laue_measured_fraction_full 0.999
_diffrn_reflns_Laue_measured_fraction_max 0.999
_diffrn_reflns_limit_h_max 12
_diffrn_reflns_limit_h_min -11
_diffrn_reflns_limit_k_max 17
_diffrn_reflns_limit_k_min -17
_diffrn_reflns_limit_l_max 21
_diffrn_reflns_limit_l_min -18
_diffrn_reflns_number 31512
_diffrn_reflns_point_group_measured_fraction_full 0.999
_diffrn_reflns_point_group_measured_fraction_max 0.999
_diffrn_reflns_theta_full 25.242
_diffrn_reflns_theta_max 28.284
_diffrn_reflns_theta_min 1.459
_diffrn_source 'sealed tube'
_diffrn_source_type fine-focus
_diffrn_standards_number 0
_exptl_absorpt_coefficient_mu 5.121
_exptl_absorpt_correction_T_max 0.5633
_exptl_absorpt_correction_T_min 0.4270
_exptl_absorpt_correction_type multi-scan
_exptl_absorpt_process_details
'SADABS-2016/2 (Bruker,2016/2) was used for absorption correction. wR2(int) was 0.0936 before and 0.0406 after correction. The Ratio of minimum to maximum transmission is 0.7580. The \l/2 correction factor is Not present.'
_exptl_crystal_colour yellow
_exptl_crystal_colour_primary yellow
_exptl_crystal_density_diffrn 1.890
_exptl_crystal_description block
_exptl_crystal_F_000 980
_exptl_crystal_size_max 0.3
_exptl_crystal_size_mid 0.28
_exptl_crystal_size_min 0.18
_refine_diff_density_max 1.022
_refine_diff_density_min -0.862
_refine_diff_density_rms 0.124
_refine_ls_extinction_method none
_refine_ls_goodness_of_fit_ref 1.024
_refine_ls_hydrogen_treatment mixed
_refine_ls_matrix_type full
_refine_ls_number_parameters 438
_refine_ls_number_reflns 8736
_refine_ls_number_restraints 0
_refine_ls_restrained_S_all 1.024
_refine_ls_R_factor_all 0.0337
_refine_ls_R_factor_gt 0.0256
_refine_ls_shift/su_max 0.001
_refine_ls_shift/su_mean 0.000
_refine_ls_structure_factor_coef Fsqd
_refine_ls_weighting_details 'w=1/[\s^2^(Fo^2^)+(0.0213P)^2^+1.3677P] where P=(Fo^2^+2Fc^2^)/3'
_refine_ls_weighting_scheme calc
_refine_ls_wR_factor_gt 0.0516
_refine_ls_wR_factor_ref 0.0543
_reflns_Friedel_coverage 0.000
_reflns_number_gt 7650
_reflns_number_total 8736
_reflns_threshold_expression 'I > 2\s(I)'
_cod_data_source_file ja8b04115_si_001.cif
_cod_data_source_block p-1
_cod_depositor_comments
;
The following automatic conversions were performed:

data item '_diffrn_radiation_probe' value 'X-ray' was changed to
'x-ray' in accordance with the
/home/saulius/struct/COD-crude-data/automatic-downloads/DataCite-retrospective/ACS/depositions/lib/dictionaries/cif_core.dic
dictionary named 'cif_core.dic' version 2.4.2 last updated on
2011-04-26.

Automatic conversion script
Id: cif_fix_values 6909 2019-04-08 15:41:33Z antanas 
;
_cod_database_code 4132465
_shelx_shelxl_version_number 2016/6
_shelx_space_group_comment
;
The symmetry employed for this shelxl refinement is uniquely defined
by the following loop, which should always be used as a source of
symmetry information in preference to the above space-group names.
They are only intended as comments.
;
_shelx_estimated_absorpt_t_max 0.459
_shelx_estimated_absorpt_t_min 0.309
_olex2_refinement_description
;
1. Fixed Uiso
 At 1.2 times of:
  All C(H) groups, All C(H,H) groups
 At 1.5 times of:
  All C(H,H,H) groups, All O(H) groups
2.a Ternary CH refined with riding coordinates:
 C17(H17), C19(H19), C21(H21), C27(H27), C29(H29), C31(H31)
2.b Secondary CH2 refined with riding coordinates:
 C16(H16A,H16B), C18(H18A,H18B), C20(H20A,H20B), C22(H22A,H22B), C23(H23A,
 H23B), C24(H24A,H24B), C26(H26A,H26B), C28(H28A,H28B), C30(H30A,H30B),
 C32(H32A,H32B), C33(H33A,H33B), C34(H34A,H34B)
2.c Aromatic/amide H refined with riding coordinates:
 C2(H2), C3(H3), C5(H5), C6(H6), C10(H10), C11(H11), C12(H12), C13(H13)
2.d Idealised Me refined as rotating group:
 C7(H7A,H7B,H7C), C8(H8A,H8B,H8C)
2.e Idealised tetrahedral OH refined as rotating group:
 O1(H1)
;
_olex2_submission_special_instructions 'No special instructions were received'

loop_
_space_group_symop_operation_xyz
'x, y, z'
'-x, -y, -z'

loop_
_atom_site_label
_atom_site_type_symbol
_atom_site_fract_x
_atom_site_fract_y
_atom_site_fract_z
_atom_site_U_iso_or_equiv
_atom_site_adp_type
_atom_site_occupancy
_atom_site_site_symmetry_order
_atom_site_calc_flag
_atom_site_refinement_flags_posn
_atom_site_refinement_flags_adp
_atom_site_refinement_flags_occupancy
Au1 Au 0.85959(2) 0.40618(2) 0.27766(2) 0.01149(4) Uani 1 1 d . . .
Sb1 Sb 1.000000 0.500000 0.000000 0.01519(7) Uani 1 2 d S T P
Sb2 Sb 1.000000 0.000000 0.500000 0.02199(8) Uani 1 2 d S T P
Cl1 Cl 1.11332(8) 0.46651(6) 0.35062(5) 0.01469(15) Uani 1 1 d . . .
P1 P 0.60737(9) 0.35595(6) 0.22415(6) 0.01173(16) Uani 1 1 d . . .
F1 F 1.0141(4) 0.4357(3) 0.0867(2) 0.0807(11) Uani 1 1 d . . .
F2 F 1.2018(3) 0.5138(2) 0.0260(2) 0.0640(9) Uani 1 1 d . . .
F3 F 1.0179(3) 0.63781(19) 0.09980(19) 0.0509(7) Uani 1 1 d . . .
F4 F 1.1012(3) -0.0884(2) 0.41896(18) 0.0494(7) Uani 1 1 d . . .
F5 F 0.8253(3) -0.0605(2) 0.39980(18) 0.0500(7) Uani 1 1 d . . .
F6 F 1.0222(3) 0.11201(19) 0.45851(18) 0.0476(7) Uani 1 1 d . . .
O1 O 1.0888(3) -0.0417(2) 0.12480(18) 0.0264(6) Uani 1 1 d . . .
H1 H 1.101882 -0.072971 0.163374 0.040 Uiso 1 1 calc GR . .
O2 O 1.1532(3) -0.1563(2) 0.2394(2) 0.0332(7) Uani 1 1 d . . .
H2A H 1.109(6) -0.220(4) 0.205(4) 0.066(18) Uiso 1 1 d . . .
H2B H 1.151(5) -0.141(4) 0.297(4) 0.049(15) Uiso 1 1 d . . .
N1 N 0.8118(3) 0.5775(2) 0.32767(19) 0.0152(6) Uani 1 1 d . . .
C1 C 0.9215(3) 0.2529(2) 0.2280(2) 0.0140(6) Uani 1 1 d . . .
C2 C 0.9654(3) 0.2231(3) 0.1454(2) 0.0157(7) Uani 1 1 d . . .
H2 H 0.957143 0.270481 0.111952 0.019 Uiso 1 1 calc R . .
C3 C 1.0211(4) 0.1244(3) 0.1121(2) 0.0182(7) Uani 1 1 d . . .
H3 H 1.050651 0.104021 0.055707 0.022 Uiso 1 1 calc R . .
C4 C 1.0337(4) 0.0548(3) 0.1614(2) 0.0187(7) Uani 1 1 d . . .
C5 C 0.9921(3) 0.0859(3) 0.2445(2) 0.0178(7) Uani 1 1 d . . .
H5 H 0.999960 0.038706 0.278024 0.021 Uiso 1 1 calc R . .
C6 C 0.9388(3) 0.1861(3) 0.2786(2) 0.0152(7) Uani 1 1 d . . .
H6 H 0.914211 0.208494 0.336910 0.018 Uiso 1 1 calc R . .
C7 C 0.8916(4) 0.6355(3) 0.2854(3) 0.0216(7) Uani 1 1 d . . .
H7A H 0.995811 0.626156 0.302196 0.032 Uiso 1 1 calc GR . .
H7B H 0.881760 0.714136 0.310745 0.032 Uiso 1 1 calc GR . .
H7C H 0.849287 0.604129 0.215480 0.032 Uiso 1 1 calc GR . .
C8 C 0.8713(4) 0.6281(3) 0.4348(2) 0.0207(7) Uani 1 1 d . . .
H8A H 0.820992 0.588276 0.461870 0.031 Uiso 1 1 calc GR . .
H8B H 0.854784 0.705505 0.458370 0.031 Uiso 1 1 calc GR . .
H8C H 0.976876 0.623766 0.454138 0.031 Uiso 1 1 calc GR . .
C9 C 0.6531(4) 0.5863(3) 0.2991(2) 0.0146(6) Uani 1 1 d . . .
C10 C 0.6091(4) 0.6911(3) 0.3186(2) 0.0169(7) Uani 1 1 d . . .
H10 H 0.680750 0.754628 0.346762 0.020 Uiso 1 1 calc R . .
C11 C 0.4612(4) 0.7020(3) 0.2965(2) 0.0211(7) Uani 1 1 d . . .
H11 H 0.431385 0.772885 0.307867 0.025 Uiso 1 1 calc R . .
C12 C 0.3567(4) 0.6105(3) 0.2582(2) 0.0184(7) Uani 1 1 d . . .
H12 H 0.255289 0.618643 0.245221 0.022 Uiso 1 1 calc R . .
C13 C 0.3998(4) 0.5071(3) 0.2388(2) 0.0170(7) Uani 1 1 d . . .
H13 H 0.327263 0.444399 0.212000 0.020 Uiso 1 1 calc R . .
C14 C 0.5485(3) 0.4931(3) 0.2580(2) 0.0135(6) Uani 1 1 d . . .
C15 C 0.5526(3) 0.2895(2) 0.2984(2) 0.0127(6) Uani 1 1 d . . .
C16 C 0.6569(4) 0.3505(3) 0.4020(2) 0.0170(7) Uani 1 1 d . . .
H16A H 0.760262 0.344707 0.402193 0.020 Uiso 1 1 calc R . .
H16B H 0.644378 0.429505 0.425925 0.020 Uiso 1 1 calc R . .
C17 C 0.6215(4) 0.2992(3) 0.4681(2) 0.0224(8) Uani 1 1 d . . .
H17 H 0.689020 0.338841 0.534607 0.027 Uiso 1 1 calc R . .
C18 C 0.4619(4) 0.3108(3) 0.4687(3) 0.0251(8) Uani 1 1 d . . .
H18A H 0.438822 0.279952 0.512426 0.030 Uiso 1 1 calc R . .
H18B H 0.448332 0.389589 0.491883 0.030 Uiso 1 1 calc R . .
C19 C 0.3590(4) 0.2492(3) 0.3674(3) 0.0210(7) Uani 1 1 d . . .
H19 H 0.254990 0.255875 0.368045 0.025 Uiso 1 1 calc R . .
C20 C 0.3800(4) 0.1271(3) 0.3319(3) 0.0228(8) Uani 1 1 d . . .
H20A H 0.357860 0.094626 0.374825 0.027 Uiso 1 1 calc R . .
H20B H 0.311990 0.086535 0.266599 0.027 Uiso 1 1 calc R . .
C21 C 0.5388(4) 0.1171(3) 0.3306(2) 0.0196(7) Uani 1 1 d . . .
H21 H 0.552909 0.037566 0.307294 0.024 Uiso 1 1 calc R . .
C22 C 0.5683(4) 0.1658(3) 0.2616(2) 0.0160(7) Uani 1 1 d . . .
H22A H 0.497491 0.126815 0.197016 0.019 Uiso 1 1 calc R . .
H22B H 0.668686 0.155669 0.256481 0.019 Uiso 1 1 calc R . .
C23 C 0.3926(4) 0.3011(3) 0.3014(3) 0.0192(7) Uani 1 1 d . . .
H23A H 0.379332 0.379951 0.325485 0.023 Uiso 1 1 calc R . .
H23B H 0.323631 0.263744 0.235948 0.023 Uiso 1 1 calc R . .
C24 C 0.6435(4) 0.1784(3) 0.4320(3) 0.0234(8) Uani 1 1 d . . .
H24A H 0.623721 0.145510 0.475245 0.028 Uiso 1 1 calc R . .
H24B H 0.746434 0.171690 0.431332 0.028 Uiso 1 1 calc R . .
C25 C 0.5286(3) 0.2848(2) 0.0908(2) 0.0128(6) Uani 1 1 d . . .
C26 C 0.3584(3) 0.2599(3) 0.0558(2) 0.0182(7) Uani 1 1 d . . .
H26A H 0.325974 0.209733 0.082259 0.022 Uiso 1 1 calc R . .
H26B H 0.315552 0.329127 0.078535 0.022 Uiso 1 1 calc R . .
C27 C 0.3048(4) 0.2058(3) -0.0547(2) 0.0213(7) Uani 1 1 d . . .
H27 H 0.195093 0.190443 -0.077050 0.026 Uiso 1 1 calc R . .
C28 C 0.3543(4) 0.2850(3) -0.0945(3) 0.0284(9) Uani 1 1 d . . .
H28A H 0.317708 0.251915 -0.165388 0.034 Uiso 1 1 calc R . .
H28B H 0.312478 0.354733 -0.071639 0.034 Uiso 1 1 calc R . .
C29 C 0.5211(4) 0.3085(3) -0.0619(2) 0.0248(8) Uani 1 1 d . . .
H29 H 0.552379 0.359312 -0.088936 0.030 Uiso 1 1 calc R . .
C30 C 0.5865(4) 0.2009(3) -0.0965(2) 0.0237(8) Uani 1 1 d . . .
H30A H 0.553665 0.166437 -0.167424 0.028 Uiso 1 1 calc R . .
H30B H 0.695161 0.216329 -0.074575 0.028 Uiso 1 1 calc R . .
C31 C 0.5363(4) 0.1229(3) -0.0564(2) 0.0181(7) Uani 1 1 d . . .
H31 H 0.578501 0.052470 -0.079599 0.022 Uiso 1 1 calc R . .
C32 C 0.5903(4) 0.1749(3) 0.0533(2) 0.0173(7) Uani 1 1 d . . .
H32A H 0.699042 0.188133 0.075683 0.021 Uiso 1 1 calc R . .
H32B H 0.557698 0.123802 0.078961 0.021 Uiso 1 1 calc R . .
C33 C 0.5776(4) 0.3632(3) 0.0488(2) 0.0189(7) Uani 1 1 d . . .
H33A H 0.537533 0.433662 0.071935 0.023 Uiso 1 1 calc R . .
H33B H 0.686187 0.379101 0.070352 0.023 Uiso 1 1 calc R . .
C34 C 0.3684(4) 0.0980(3) -0.0905(2) 0.0212(7) Uani 1 1 d . . .
H34A H 0.332608 0.062943 -0.161309 0.025 Uiso 1 1 calc R . .
H34B H 0.336431 0.046506 -0.064964 0.025 Uiso 1 1 calc R . .

loop_
_atom_site_aniso_label
_atom_site_aniso_U_11
_atom_site_aniso_U_22
_atom_site_aniso_U_33
_atom_site_aniso_U_23
_atom_site_aniso_U_13
_atom_site_aniso_U_12
Au1 0.01052(6) 0.01057(6) 0.01185(6) 0.00346(4) 0.00241(4) 0.00066(4)
Sb1 0.01689(15) 0.01392(15) 0.01562(15) 0.00681(12) 0.00484(12) 0.00158(12)
Sb2 0.03344(19) 0.01109(15) 0.01650(16) 0.00371(13) 0.00242(14) 0.00066(14)
Cl1 0.0065(3) 0.0145(4) 0.0198(4) 0.0049(3) 0.0017(3) 0.0014(3)
P1 0.0121(4) 0.0098(4) 0.0114(4) 0.0028(3) 0.0027(3) 0.0017(3)
F1 0.122(3) 0.071(2) 0.0514(19) 0.0505(17) -0.0044(19) -0.025(2)
F2 0.0195(13) 0.070(2) 0.0621(19) -0.0142(15) 0.0084(12) -0.0006(13)
F3 0.0408(15) 0.0310(14) 0.0490(16) -0.0142(12) 0.0067(12) 0.0052(12)
F4 0.0653(18) 0.0506(16) 0.0363(15) 0.0141(13) 0.0243(13) 0.0293(14)
F5 0.0460(16) 0.0374(15) 0.0398(15) 0.0060(12) -0.0146(12) -0.0054(12)
F6 0.080(2) 0.0243(13) 0.0405(15) 0.0177(11) 0.0140(14) -0.0024(13)
O1 0.0343(15) 0.0189(13) 0.0221(13) 0.0042(11) 0.0073(11) 0.0122(11)
O2 0.0486(19) 0.0213(15) 0.0281(17) 0.0072(13) 0.0124(14) 0.0087(14)
N1 0.0177(14) 0.0138(13) 0.0124(13) 0.0034(11) 0.0046(11) -0.0004(11)
C1 0.0104(15) 0.0124(15) 0.0162(16) 0.0039(13) 0.0021(12) 0.0033(12)
C2 0.0130(15) 0.0140(16) 0.0178(16) 0.0053(13) 0.0022(12) 0.0017(13)
C3 0.0156(16) 0.0165(16) 0.0174(17) 0.0017(14) 0.0043(13) 0.0012(13)
C4 0.0159(16) 0.0140(16) 0.0192(17) 0.0012(14) 0.0017(13) 0.0046(13)
C5 0.0154(16) 0.0162(16) 0.0188(17) 0.0068(14) 0.0007(13) 0.0036(13)
C6 0.0111(15) 0.0173(16) 0.0140(16) 0.0040(13) 0.0020(12) 0.0031(13)
C7 0.0239(19) 0.0172(17) 0.030(2) 0.0135(15) 0.0124(15) -0.0005(14)
C8 0.0250(18) 0.0159(17) 0.0138(16) 0.0008(13) 0.0018(13) -0.0012(14)
C9 0.0190(16) 0.0157(16) 0.0119(15) 0.0058(13) 0.0080(12) 0.0055(13)
C10 0.0272(19) 0.0104(15) 0.0159(16) 0.0043(13) 0.0119(14) 0.0039(14)
C11 0.035(2) 0.0175(17) 0.0180(17) 0.0106(14) 0.0135(15) 0.0132(15)
C12 0.0210(17) 0.0214(18) 0.0160(16) 0.0100(14) 0.0061(13) 0.0099(14)
C13 0.0186(17) 0.0155(16) 0.0162(16) 0.0046(13) 0.0059(13) 0.0053(13)
C14 0.0169(16) 0.0129(15) 0.0112(15) 0.0056(12) 0.0037(12) 0.0043(13)
C15 0.0120(15) 0.0124(15) 0.0120(15) 0.0036(12) 0.0029(12) 0.0016(12)
C16 0.0207(17) 0.0150(16) 0.0114(15) 0.0022(13) 0.0034(13) -0.0027(13)
C17 0.0245(19) 0.028(2) 0.0130(16) 0.0082(15) 0.0026(14) -0.0043(15)
C18 0.032(2) 0.0232(19) 0.025(2) 0.0087(16) 0.0184(16) 0.0037(16)
C19 0.0135(16) 0.031(2) 0.0272(19) 0.0170(16) 0.0111(14) 0.0067(15)
C20 0.0199(18) 0.0215(18) 0.0275(19) 0.0110(16) 0.0062(15) -0.0020(15)
C21 0.0211(18) 0.0147(16) 0.0244(18) 0.0097(14) 0.0059(14) 0.0030(14)
C22 0.0178(16) 0.0129(16) 0.0182(17) 0.0071(13) 0.0056(13) 0.0035(13)
C23 0.0138(16) 0.0204(18) 0.0258(18) 0.0098(15) 0.0084(14) 0.0055(14)
C24 0.0179(17) 0.035(2) 0.0252(19) 0.0222(17) 0.0042(14) 0.0031(15)
C25 0.0153(15) 0.0096(15) 0.0095(15) 0.0011(12) 0.0013(12) 0.0015(12)
C26 0.0123(16) 0.0201(17) 0.0178(17) 0.0052(14) 0.0010(13) 0.0029(13)
C27 0.0157(17) 0.0280(19) 0.0143(17) 0.0050(15) -0.0001(13) 0.0058(15)
C28 0.044(2) 0.0241(19) 0.0143(17) 0.0092(15) 0.0022(16) 0.0130(17)
C29 0.043(2) 0.0193(18) 0.0122(17) 0.0064(14) 0.0091(15) 0.0005(16)
C30 0.0265(19) 0.0263(19) 0.0123(16) 0.0004(14) 0.0071(14) -0.0005(15)
C31 0.0172(17) 0.0164(17) 0.0146(16) 0.0019(13) 0.0012(13) 0.0049(13)
C32 0.0191(17) 0.0149(16) 0.0120(16) 0.0016(13) 0.0009(13) 0.0053(13)
C33 0.0272(19) 0.0160(16) 0.0134(16) 0.0048(13) 0.0075(14) -0.0002(14)
C34 0.0230(18) 0.0187(17) 0.0146(17) 0.0026(14) 0.0004(13) -0.0026(14)

loop_
_atom_type_symbol
_atom_type_description
_atom_type_scat_dispersion_real
_atom_type_scat_dispersion_imag
_atom_type_scat_source
C C 0.0033 0.0016 'International Tables Vol C Tables 4.2.6.8 and 6.1.1.4'
H H 0.0000 0.0000 'International Tables Vol C Tables 4.2.6.8 and 6.1.1.4'
Au Au -2.0133 8.8022 'International Tables Vol C Tables 4.2.6.8 and 6.1.1.4'
Cl Cl 0.1484 0.1585 'International Tables Vol C Tables 4.2.6.8 and 6.1.1.4'
F F 0.0171 0.0103 'International Tables Vol C Tables 4.2.6.8 and 6.1.1.4'
N N 0.0061 0.0033 'International Tables Vol C Tables 4.2.6.8 and 6.1.1.4'
O O 0.0106 0.0060 'International Tables Vol C Tables 4.2.6.8 and 6.1.1.4'
P P 0.1023 0.0942 'International Tables Vol C Tables 4.2.6.8 and 6.1.1.4'
Sb Sb -0.5866 1.5461 'International Tables Vol C Tables 4.2.6.8 and 6.1.1.4'

loop_
_geom_angle_atom_site_label_1
_geom_angle_atom_site_label_2
_geom_angle_atom_site_label_3
_geom_angle
_geom_angle_site_symmetry_1
_geom_angle_site_symmetry_3
P1 Au1 Cl1 173.17(3) . .
N1 Au1 Cl1 90.80(7) . .
N1 Au1 P1 86.11(7) . .
C1 Au1 Cl1 84.85(9) . .
C1 Au1 P1 98.62(9) . .
C1 Au1 N1 174.16(11) . .
F1 Sb1 F1 180.0 . 2_765
F1 Sb1 F2 89.94(16) . .
F1 Sb1 F2 90.06(16) 2_765 .
F1 Sb1 F2 90.06(16) . 2_765
F1 Sb1 F2 89.94(16) 2_765 2_765
F1 Sb1 F3 88.74(14) 2_765 2_765
F1 Sb1 F3 91.26(14) . 2_765
F1 Sb1 F3 88.74(14) . .
F1 Sb1 F3 91.26(14) 2_765 .
F2 Sb1 F2 180.0 . 2_765
F2 Sb1 F3 89.79(11) . .
F2 Sb1 F3 90.21(11) . 2_765
F2 Sb1 F3 90.21(11) 2_765 .
F2 Sb1 F3 89.79(11) 2_765 2_765
F3 Sb1 F3 180.00(16) 2_765 .
F4 Sb2 F4 180.00(12) . 2_756
F5 Sb2 F4 88.61(12) 2_756 2_756
F5 Sb2 F4 88.61(12) . .
F5 Sb2 F4 91.39(12) 2_756 .
F5 Sb2 F4 91.39(12) . 2_756
F5 Sb2 F5 180.0 2_756 .
F6 Sb2 F4 89.32(12) 2_756 .
F6 Sb2 F4 90.68(12) . .
F6 Sb2 F4 89.32(12) . 2_756
F6 Sb2 F4 90.68(12) 2_756 2_756
F6 Sb2 F5 89.62(12) . .
F6 Sb2 F5 90.38(12) . 2_756
F6 Sb2 F5 90.38(12) 2_756 .
F6 Sb2 F5 89.62(12) 2_756 2_756
F6 Sb2 F6 180.0 2_756 .
C14 P1 Au1 99.44(10) . .
C14 P1 C15 107.47(14) . .
C14 P1 C25 106.66(14) . .
C15 P1 Au1 109.71(10) . .
C15 P1 C25 117.30(14) . .
C25 P1 Au1 114.42(10) . .
C7 N1 Au1 106.37(19) . .
C8 N1 Au1 108.15(19) . .
C8 N1 C7 109.9(3) . .
C9 N1 Au1 113.15(19) . .
C9 N1 C7 110.2(2) . .
C9 N1 C8 109.0(2) . .
C2 C1 Au1 116.6(2) . .
C6 C1 Au1 122.9(2) . .
C6 C1 C2 120.0(3) . .
C3 C2 C1 120.0(3) . .
C2 C3 C4 120.1(3) . .
O1 C4 C3 117.4(3) . .
O1 C4 C5 122.9(3) . .
C5 C4 C3 119.6(3) . .
C4 C5 C6 120.1(3) . .
C1 C6 C5 120.1(3) . .
C10 C9 N1 118.7(3) . .
C14 C9 N1 120.9(3) . .
C14 C9 C10 120.3(3) . .
C11 C10 C9 119.8(3) . .
C12 C11 C10 120.4(3) . .
C11 C12 C13 119.8(3) . .
C12 C13 C14 121.2(3) . .
C9 C14 P1 119.8(2) . .
C9 C14 C13 118.4(3) . .
C13 C14 P1 121.7(2) . .
C16 C15 P1 106.3(2) . .
C22 C15 P1 111.6(2) . .
C22 C15 C16 110.1(3) . .
C22 C15 C23 107.8(3) . .
C23 C15 P1 113.1(2) . .
C23 C15 C16 108.0(3) . .
C17 C16 C15 109.8(3) . .
C18 C17 C16 109.1(3) . .
C24 C17 C16 109.4(3) . .
C24 C17 C18 110.3(3) . .
C19 C18 C17 109.3(3) . .
C18 C19 C20 109.6(3) . .
C18 C19 C23 109.0(3) . .
C20 C19 C23 110.7(3) . .
C21 C20 C19 109.0(3) . .
C20 C21 C22 108.5(3) . .
C20 C21 C24 109.7(3) . .
C24 C21 C22 110.9(3) . .
C21 C22 C15 110.0(3) . .
C19 C23 C15 109.7(3) . .
C17 C24 C21 109.5(3) . .
C26 C25 P1 113.7(2) . .
C32 C25 P1 110.6(2) . .
C32 C25 C26 107.9(3) . .
C32 C25 C33 109.3(3) . .
C33 C25 P1 106.1(2) . .
C33 C25 C26 109.2(3) . .
C27 C26 C25 109.5(3) . .
C28 C27 C26 109.1(3) . .
C34 C27 C26 110.2(3) . .
C34 C27 C28 109.7(3) . .
C29 C28 C27 109.9(3) . .
C28 C29 C30 110.0(3) . .
C28 C29 C33 109.6(3) . .
C30 C29 C33 109.2(3) . .
C31 C30 C29 109.2(3) . .
C30 C31 C32 110.0(3) . .
C30 C31 C34 110.3(3) . .
C34 C31 C32 109.4(3) . .
C31 C32 C25 110.0(3) . .
C29 C33 C25 109.4(3) . .
C27 C34 C31 108.7(3) . .

loop_
_geom_bond_atom_site_label_1
_geom_bond_atom_site_label_2
_geom_bond_distance
_geom_bond_site_symmetry_2
Au1 Cl1 2.3559(8) .
Au1 P1 2.3157(8) .
Au1 N1 2.201(3) .
Au1 C1 2.042(3) .
Sb1 F1 1.839(2) .
Sb1 F1 1.839(2) 2_765
Sb1 F2 1.847(2) .
Sb1 F2 1.847(2) 2_765
Sb1 F3 1.875(2) .
Sb1 F3 1.875(2) 2_765
Sb2 F4 1.877(2) 2_756
Sb2 F4 1.877(2) .
Sb2 F5 1.869(2) 2_756
Sb2 F5 1.869(2) .
Sb2 F6 1.858(2) 2_756
Sb2 F6 1.858(2) .
P1 C14 1.832(3) .
P1 C15 1.871(3) .
P1 C25 1.874(3) .
O1 C4 1.369(4) .
N1 C7 1.500(4) .
N1 C8 1.498(4) .
N1 C9 1.478(4) .
C1 C2 1.396(4) .
C1 C6 1.381(4) .
C2 C3 1.386(4) .
C3 C4 1.397(5) .
C4 C5 1.389(5) .
C5 C6 1.392(4) .
C9 C10 1.400(4) .
C9 C14 1.392(4) .
C10 C11 1.382(5) .
C11 C12 1.379(5) .
C12 C13 1.379(4) .
C13 C14 1.399(4) .
C15 C16 1.554(4) .
C15 C22 1.541(4) .
C15 C23 1.549(4) .
C16 C17 1.539(4) .
C17 C18 1.536(5) .
C17 C24 1.520(5) .
C18 C19 1.525(5) .
C19 C20 1.533(5) .
C19 C23 1.538(5) .
C20 C21 1.528(5) .
C21 C22 1.537(4) .
C21 C24 1.531(5) .
C25 C26 1.551(4) .
C25 C32 1.543(4) .
C25 C33 1.547(4) .
C26 C27 1.543(4) .
C27 C28 1.531(5) .
C27 C34 1.527(5) .
C28 C29 1.520(5) .
C29 C30 1.530(5) .
C29 C33 1.547(4) .
C30 C31 1.526(5) .
C31 C32 1.533(4) .
C31 C34 1.531(5) .
